data_4515092
loop_
_publ_author_name
'Sherstobitova, Tatiana'
'Maryunina, Kseniya'
'Tolstikov, Svyatoslav'
'Letyagin, Gleb'
'Romanenko, Galina'
'Nishihara, Sadafumi'
'Inoue, Katsuya'

_publ_section_title
;
 Ligand Structure Effects on Molecular Assembly and Magnetic Properties of
 Copper(II) Complexes with 3-Pyridyl-Substituted Nitronyl Nitroxide
 Derivatives
;
_journal_issue 17
_journal_name_full 'ACS Omega'
_journal_page_first 17160
_journal_paper_doi 10.1021/acsomega.9b01575
_journal_volume 4
_journal_year 2019
_chemical_formula_sum 'C19 H11.5 Cu1.25 F15 N1.5 O6'
_chemical_formula_weight 721.22
_space_group_crystal_system triclinic
_space_group_IT_number 2
_space_group_name_Hall '-P 1'
_space_group_name_H-M_alt 'P -1'
_symmetry_space_group_name_Hall '-P 1'
_symmetry_space_group_name_H-M 'P -1'
_atom_sites_solution_hydrogens geom
_audit_creation_method SHELXL-2018/3
_cell_angle_alpha 101.254(3)
_cell_angle_beta 103.824(3)
_cell_angle_gamma 112.546(3)
_cell_formula_units_Z 4
_cell_length_a 13.3237(14)
_cell_length_b 15.1782(16)
_cell_length_c 15.7765(16)
_cell_measurement_reflns_used 9969
_cell_measurement_temperature 296(2)
_cell_measurement_theta_max 28.27
_cell_measurement_theta_min 2.73
_cell_volume 2711.1(5)
_computing_cell_refinement 'Bruker SAINT'
_computing_data_collection 'Bruker APEX2'
_computing_data_reduction 'Bruker SAINT'
_computing_molecular_graphics 'Bruker SHELXTL'
_computing_publication_material 'Bruker SHELXTL'
_computing_structure_refinement 'SHELXL-2018/3 (Sheldrick, 2018)'
_computing_structure_solution 'SHELXT 2014/5 (Sheldrick, 2014)'
_diffrn_ambient_temperature 296(2)
_diffrn_measured_fraction_theta_full 0.982
_diffrn_measured_fraction_theta_max 0.975
_diffrn_measurement_device_type 'Bruker APEX-II CCD'
_diffrn_measurement_method '\f and \w scans'
_diffrn_radiation_type MoK\a
_diffrn_radiation_wavelength 0.71073
_diffrn_reflns_av_R_equivalents 0.0427
_diffrn_reflns_av_unetI/netI 0.0359
_diffrn_reflns_Laue_measured_fraction_full 0.982
_diffrn_reflns_Laue_measured_fraction_max 0.975
_diffrn_reflns_limit_h_max 17
_diffrn_reflns_limit_h_min -17
_diffrn_reflns_limit_k_max 20
_diffrn_reflns_limit_k_min -20
_diffrn_reflns_limit_l_max 21
_diffrn_reflns_limit_l_min -21
_diffrn_reflns_number 97630
_diffrn_reflns_point_group_measured_fraction_full 0.982
_diffrn_reflns_point_group_measured_fraction_max 0.975
_diffrn_reflns_theta_full 25.242
_diffrn_reflns_theta_max 28.350
_diffrn_reflns_theta_min 2.734
_exptl_absorpt_coefficient_mu 1.136
_exptl_absorpt_correction_T_max 0.935
_exptl_absorpt_correction_T_min 0.549
_exptl_absorpt_correction_type multi-scan
_exptl_absorpt_process_details 'SADABS (Sheldrick, 2008)'
_exptl_crystal_colour dark-red
_exptl_crystal_density_diffrn 1.767
_exptl_crystal_description prism
_exptl_crystal_F_000 1421
_exptl_crystal_size_max 0.600
_exptl_crystal_size_mid 0.200
_exptl_crystal_size_min 0.060
_exptl_transmission_factor_max 0.7457
_exptl_transmission_factor_min 0.6231
_refine_diff_density_max 0.462
_refine_diff_density_min -0.554
_refine_diff_density_rms 0.049
_refine_ls_extinction_method none
_refine_ls_goodness_of_fit_ref 1.016
_refine_ls_hydrogen_treatment constr
_refine_ls_matrix_type full
_refine_ls_number_parameters 1042
_refine_ls_number_reflns 13213
_refine_ls_number_restraints 0
_refine_ls_restrained_S_all 1.016
_refine_ls_R_factor_all 0.0893
_refine_ls_R_factor_gt 0.0416
_refine_ls_shift/su_max 0.001
_refine_ls_shift/su_mean 0.000
_refine_ls_structure_factor_coef Fsqd
_refine_ls_weighting_details 'w=1/[\s^2^(Fo^2^)+(0.0428P)^2^+1.1045P] where P=(Fo^2^+2Fc^2^)/3'
_refine_ls_weighting_scheme calc
_refine_ls_wR_factor_gt 0.0858
_refine_ls_wR_factor_ref 0.1025
_reflns_Friedel_coverage 0.000
_reflns_number_gt 8305
_reflns_number_total 13213
_reflns_threshold_expression 'I > 2\s(I)'
_cod_data_source_file 1916617.cif
_cod_data_source_block xxx
_cod_original_formula_sum 'C19 H11.50 Cu1.25 F15 N1.50 O6'
_cod_database_code 4515092
_shelx_shelxl_version_number 2018/3
_shelx_space_group_comment
; 
The symmetry employed for this shelxl refinement is uniquely defined 
by the following loop, which should always be used as a source of 
symmetry information in preference to the above space-group names. 
They are only intended as comments. 
;
_shelx_estimated_absorpt_t_min 0.549
_shelx_estimated_absorpt_t_max 0.935

loop_
_space_group_symop_operation_xyz
'x, y, z'
'-x, -y, -z'

loop_
_atom_site_label
_atom_site_type_symbol
_atom_site_fract_x
_atom_site_fract_y
_atom_site_fract_z
_atom_site_U_iso_or_equiv
_atom_site_adp_type
_atom_site_occupancy
_atom_site_site_symmetry_order
_atom_site_calc_flag
_atom_site_refinement_flags_posn
_atom_site_refinement_flags_adp
_atom_site_refinement_flags_occupancy
_atom_site_disorder_assembly
_atom_site_disorder_group
Cu1 Cu 0.39858(3) 0.21711(2) 0.57786(2) 0.04937(9) Uani 1 1 d . . . . .
O1 O 0.37707(17) 0.16896(15) 0.44905(11) 0.0616(5) Uani 1 1 d . . . . .
C1 C 0.3198(4) 0.1446(3) 0.2921(2) 0.0857(11) Uani 1 1 d . . . . .
F1 F 0.2636(19) 0.1674(15) 0.2290(10) 0.104(4) Uani 0.5 1 d . . P A 1
F2 F 0.4226(11) 0.1838(12) 0.2929(7) 0.155(6) Uani 0.5 1 d . . P A 1
F3 F 0.3152(15) 0.0564(14) 0.2693(9) 0.097(3) Uani 0.5 1 d . . P A 1
F1A F 0.237(2) 0.1391(17) 0.2233(12) 0.145(7) Uani 0.5 1 d . . P A 2
F2A F 0.4261(11) 0.2052(8) 0.2961(8) 0.122(5) Uani 0.5 1 d . . P A 2
F3A F 0.2823(18) 0.0430(16) 0.2700(12) 0.167(8) Uani 0.5 1 d . . P A 2
C2 C 0.3072(2) 0.17658(19) 0.38553(17) 0.0548(6) Uani 1 1 d . . . . .
C3 C 0.2239(2) 0.2071(2) 0.38997(19) 0.0597(7) Uani 1 1 d . . . . .
H3A H 0.178417 0.209665 0.336580 0.072 Uiso 1 1 calc R U . . .
C4 C 0.2054(2) 0.2340(2) 0.4710(2) 0.0582(7) Uani 1 1 d . . . . .
C5 C 0.1022(4) 0.2569(4) 0.4693(3) 0.0923(11) Uani 1 1 d . . . . .
F4 F 0.0321(10) 0.2001(12) 0.4997(12) 0.126(4) Uani 0.5 1 d . . P B 1
F5 F 0.0396(13) 0.2464(18) 0.3891(9) 0.164(6) Uani 0.5 1 d . . P B 1
F6 F 0.1400(12) 0.3479(9) 0.5211(14) 0.169(7) Uani 0.5 1 d . . P B 1
F4A F 0.0097(9) 0.1688(10) 0.4392(19) 0.219(10) Uani 0.5 1 d . . P B 2
F5A F 0.0918(15) 0.3057(15) 0.4132(15) 0.166(7) Uani 0.5 1 d . . P B 2
F6A F 0.1078(14) 0.3031(19) 0.5451(7) 0.169(7) Uani 0.5 1 d . . P B 2
O2 O 0.26246(17) 0.24173(16) 0.54915(13) 0.0673(5) Uani 1 1 d . . . . .
O3 O 0.41170(16) 0.25552(13) 0.70529(11) 0.0561(4) Uani 1 1 d . . . . .
C6 C 0.4082(4) 0.3523(3) 0.8372(3) 0.0828(10) Uani 1 1 d . . . . .
F7 F 0.4497(12) 0.4422(7) 0.8923(8) 0.137(4) Uani 0.5 1 d . . P C 1
F8 F 0.3761(15) 0.2692(8) 0.8573(9) 0.145(7) Uani 0.5 1 d . . P C 1
F9 F 0.2950(8) 0.3249(12) 0.8058(9) 0.153(6) Uani 0.5 1 d . . P C 1
F7A F 0.5009(9) 0.4136(9) 0.9139(5) 0.139(4) Uani 0.5 1 d . . P C 2
F8A F 0.4180(15) 0.2937(12) 0.8794(9) 0.153(7) Uani 0.5 1 d . . P C 2
F9A F 0.3371(15) 0.3847(14) 0.8343(10) 0.164(6) Uani 0.5 1 d . . P C 2
C7 C 0.4463(2) 0.3452(2) 0.75334(18) 0.0573(7) Uani 1 1 d . . . . .
C8 C 0.5095(3) 0.4322(2) 0.7399(2) 0.0797(9) Uani 1 1 d . . . . .
H8A H 0.528085 0.492763 0.782727 0.096 Uiso 1 1 calc R U . . .
C9 C 0.5484(3) 0.4358(2) 0.6647(2) 0.0761(9) Uani 1 1 d . . . . .
C10 C 0.6252(7) 0.5408(4) 0.6621(5) 0.128(2) Uani 1 1 d . . . . .
F10 F 0.5504(11) 0.5857(9) 0.6380(16) 0.167(4) Uani 0.5 1 d . . P D 1
F11 F 0.6958(19) 0.5971(10) 0.7366(11) 0.200(10) Uani 0.5 1 d . . P D 1
F12 F 0.6723(15) 0.5372(7) 0.6035(10) 0.144(4) Uani 0.5 1 d . . P D 1
F10A F 0.596(2) 0.5480(12) 0.5823(12) 0.231(11) Uani 0.5 1 d . . P D 2
F11A F 0.646(2) 0.6152(8) 0.7260(14) 0.185(9) Uani 0.5 1 d . . P D 2
F12A F 0.7358(12) 0.5463(12) 0.690(2) 0.315(14) Uani 0.5 1 d . . P D 2
O4 O 0.52754(19) 0.36509(16) 0.59953(15) 0.0783(6) Uani 1 1 d . . . . .
O1S O 0.48694(12) 0.14203(11) 0.60197(9) 0.0393(3) Uani 1 1 d . . . . .
N1S N 0.46604(14) 0.09121(13) 0.65835(11) 0.0349(4) Uani 1 1 d . . . . .
C1S C 0.36901(19) -0.01318(17) 0.62629(15) 0.0426(5) Uani 1 1 d . . . . .
C2S C 0.4136(3) -0.0811(2) 0.57974(18) 0.0631(7) Uani 1 1 d . . . . .
H2S1 H 0.354875 -0.149709 0.557431 0.095 Uiso 1 1 calc R U . . .
H2S2 H 0.431999 -0.061155 0.529084 0.095 Uiso 1 1 calc R U . . .
H2S3 H 0.481780 -0.074943 0.623479 0.095 Uiso 1 1 calc R U . . .
C3S C 0.2620(2) -0.0199(2) 0.55975(18) 0.0658(8) Uani 1 1 d . . . . .
H3S1 H 0.200601 -0.087211 0.539825 0.099 Uiso 1 1 calc R U . . .
H3S2 H 0.238689 0.026364 0.589732 0.099 Uiso 1 1 calc R U . . .
H3S3 H 0.278538 -0.003284 0.507367 0.099 Uiso 1 1 calc R U . . .
C4S C 0.36041(19) -0.02437(18) 0.72030(15) 0.0442(5) Uani 1 1 d . . . . .
C5S C 0.3313(3) -0.1281(2) 0.7279(2) 0.0687(8) Uani 1 1 d . . . . .
H5S1 H 0.253339 -0.173813 0.687893 0.103 Uiso 1 1 calc R U . . .
H5S2 H 0.383750 -0.150674 0.710266 0.103 Uiso 1 1 calc R U . . .
H5S3 H 0.338286 -0.125996 0.790328 0.103 Uiso 1 1 calc R U . . .
C6S C 0.2835(2) 0.0166(2) 0.75270(19) 0.0664(8) Uani 1 1 d . . . . .
H6S1 H 0.203904 -0.027213 0.715321 0.100 Uiso 1 1 calc R U . . .
H6S2 H 0.294062 0.020137 0.815853 0.100 Uiso 1 1 calc R U . . .
H6S3 H 0.303941 0.082661 0.747370 0.100 Uiso 1 1 calc R U . . .
N2S N 0.48209(16) 0.04848(14) 0.78230(12) 0.0423(4) Uani 1 1 d . . . . .
O2S O 0.52666(16) 0.04745(15) 0.86218(11) 0.0655(5) Uani 1 1 d . . . . .
C7S C 0.53443(18) 0.11837(16) 0.74527(14) 0.0360(5) Uani 1 1 d . . . . .
C8S C 0.64513(19) 0.20779(16) 0.79557(14) 0.0390(5) Uani 1 1 d . . . . .
C9S C 0.6598(2) 0.2679(2) 0.88026(16) 0.0551(6) Uani 1 1 d . . . . .
H9S H 0.600438 0.251333 0.904504 0.066 Uiso 1 1 calc R U . . .
C10S C 0.7633(3) 0.3521(2) 0.92772(18) 0.0678(8) Uani 1 1 d . . . . .
H10S H 0.775419 0.394194 0.984491 0.081 Uiso 1 1 calc R U . . .
C11S C 0.8480(2) 0.3727(2) 0.88981(18) 0.0604(7) Uani 1 1 d . . . . .
H11S H 0.917316 0.430921 0.921601 0.072 Uiso 1 1 calc R U . . .
N3S N 0.83761(16) 0.31426(14) 0.80953(13) 0.0480(5) Uani 1 1 d . . . . .
C12S C 0.73620(18) 0.23143(16) 0.76185(14) 0.0385(5) Uani 1 1 d . . . . .
C13S C 0.7282(2) 0.16688(19) 0.67353(17) 0.0533(6) Uani 1 1 d . . . . .
H13A H 0.652575 0.110489 0.645843 0.080 Uiso 1 1 calc R U . . .
H13B H 0.741329 0.205571 0.632364 0.080 Uiso 1 1 calc R U . . .
H13C H 0.785675 0.143088 0.685608 0.080 Uiso 1 1 calc R U . . .
Cu2 Cu 1.00408(3) 0.36784(2) 0.77366(2) 0.05663(10) Uani 1 1 d . . . . .
O5 O 1.09718(16) 0.38318(14) 0.89616(14) 0.0661(5) Uani 1 1 d . . . . .
C11 C 1.1843(4) 0.3431(4) 1.0199(3) 0.0923(11) Uani 1 1 d . . . . .
F13 F 1.1427(13) 0.2643(12) 1.0501(8) 0.130(4) Uani 0.5 1 d . . P E 1
F14 F 1.2919(12) 0.3616(14) 1.0311(10) 0.153(6) Uani 0.5 1 d . . P E 1
F15 F 1.1833(17) 0.4169(10) 1.0748(10) 0.128(5) Uani 0.5 1 d . . P E 1
F13A F 1.1913(17) 0.2778(13) 1.0504(11) 0.193(9) Uani 0.5 1 d . . P E 2
F14A F 1.2879(13) 0.4149(13) 1.0358(11) 0.169(6) Uani 0.5 1 d . . P E 2
F15A F 1.1464(17) 0.3943(13) 1.0687(9) 0.156(7) Uani 0.5 1 d . . P E 2
C12 C 1.1141(2) 0.3138(2) 0.9183(2) 0.0643(7) Uani 1 1 d . . . . .
C13 C 1.0822(3) 0.2191(2) 0.8619(2) 0.0742(8) Uani 1 1 d . . . . .
H13D H 1.093721 0.172413 0.888100 0.089 Uiso 1 1 calc R U . . .
C14 C 1.0337(2) 0.1915(2) 0.7679(2) 0.0636(7) Uani 1 1 d . . . . .
C15 C 1.0142(4) 0.0912(3) 0.7068(3) 0.0924(12) Uani 1 1 d . . . . .
F16 F 1.1028(10) 0.1130(10) 0.6621(7) 0.103(2) Uani 0.5 1 d . . P F 1
F17 F 0.9187(13) 0.0487(9) 0.6375(6) 0.107(4) Uani 0.5 1 d . . P F 1
F18 F 1.0466(11) 0.0397(10) 0.7545(11) 0.116(4) Uani 0.5 1 d . . P F 1
F16A F 1.0697(14) 0.0928(11) 0.6686(11) 0.198(8) Uani 0.5 1 d . . P F 2
F17A F 0.9088(16) 0.0367(11) 0.6562(10) 0.173(7) Uani 0.5 1 d . . P F 2
F18A F 1.0094(13) 0.0254(10) 0.7535(11) 0.158(6) Uani 0.5 1 d . . P F 2
O6 O 1.00429(15) 0.24146(13) 0.72191(13) 0.0629(5) Uani 1 1 d . . . . .
O7 O 0.93098(17) 0.35852(13) 0.64868(13) 0.0643(5) Uani 1 1 d . . . . .
C16 C 0.8515(4) 0.3963(3) 0.5215(3) 0.0906(12) Uani 1 1 d . . . . .
F19 F 0.8922(16) 0.3438(13) 0.4742(9) 0.125(5) Uani 0.5 1 d . . P G 1
F20 F 0.836(2) 0.4684(15) 0.4980(13) 0.172(8) Uani 0.5 1 d . . P G 1
F21 F 0.7256(13) 0.3350(9) 0.5116(11) 0.118(4) Uani 0.5 1 d . . P G 1
F19A F 0.8755(19) 0.4692(16) 0.4861(13) 0.133(6) Uani 0.5 1 d . . P G 2
F20A F 0.7562(14) 0.3533(12) 0.5073(12) 0.144(5) Uani 0.5 1 d . . P G 2
F21A F 0.8574(17) 0.3289(12) 0.4681(11) 0.138(6) Uani 0.5 1 d . . P G 2
C17 C 0.9209(3) 0.4285(2) 0.6244(2) 0.0637(7) Uani 1 1 d . . . . .
C18 C 0.9626(3) 0.5263(2) 0.6778(2) 0.0802(10) Uani 1 1 d . . . . .
H18A H 0.949143 0.571474 0.650256 0.096 Uiso 1 1 calc R U . . .
C19 C 1.0238(2) 0.55997(19) 0.7706(2) 0.0613(7) Uani 1 1 d . . . . .
C20 C 1.0698(4) 0.6718(2) 0.8229(3) 0.0804(9) Uani 1 1 d . . . . .
F22 F 1.1397(11) 0.7270(4) 0.7890(10) 0.132(3) Uani 0.5 1 d . . P H 1
F23 F 0.9834(8) 0.6969(7) 0.8066(8) 0.111(4) Uani 0.5 1 d . . P H 1
F24 F 1.1105(17) 0.6956(6) 0.9073(6) 0.148(6) Uani 0.5 1 d . . P H 1
F22A F 1.1806(6) 0.7159(5) 0.8582(12) 0.140(3) Uani 0.5 1 d . . P H 2
F23A F 1.034(2) 0.7191(8) 0.7796(9) 0.205(8) Uani 0.5 1 d . . P H 2
F24A F 1.0426(11) 0.6781(7) 0.8977(10) 0.144(6) Uani 0.5 1 d . . P H 2
O8 O 1.04824(16) 0.51065(13) 0.81922(13) 0.0636(5) Uani 1 1 d . . . . .
Cu3 Cu 0.500000 0.000000 1.000000 0.04373(11) Uani 1 2 d S . P . .
O9 O 0.54951(15) 0.14132(12) 1.05739(11) 0.0510(4) Uani 1 1 d . . . . .
C21 C 0.5501(3) 0.2924(2) 1.1239(2) 0.0653(8) Uani 1 1 d . . . . .
F25 F 0.4819(19) 0.3369(14) 1.1193(11) 0.118(5) Uani 0.5 1 d . . P I 1
F26 F 0.6172(8) 0.3419(8) 1.0726(7) 0.0831(17) Uani 0.5 1 d . . P I 1
F27 F 0.6077(16) 0.3124(13) 1.2077(8) 0.115(6) Uani 0.5 1 d . . P I 1
F26A F 0.5988(13) 0.3365(9) 1.0885(9) 0.160(6) Uani 0.5 1 d . . P I 2
F27A F 0.6353(16) 0.3140(14) 1.1980(10) 0.123(5) Uani 0.5 1 d . . P I 2
F25A F 0.487(2) 0.3284(13) 1.1543(10) 0.106(5) Uani 0.5 1 d . . P I 2
C22 C 0.4847(2) 0.17899(18) 1.07378(16) 0.0486(6) Uani 1 1 d . . . . .
C23 C 0.3670(2) 0.1307(2) 1.05280(18) 0.0582(7) Uani 1 1 d . . . . .
H23A H 0.329276 0.167392 1.070950 0.070 Uiso 1 1 calc R U . . .
C24 C 0.3033(2) 0.02912(19) 1.00543(16) 0.0496(6) Uani 1 1 d . . . . .
C25 C 0.1731(3) -0.0192(3) 0.9839(3) 0.0750(9) Uani 1 1 d . . . . .
F28 F 0.1146(12) -0.0819(8) 0.9013(10) 0.114(5) Uani 0.5 1 d . . P J 1
F29 F 0.1455(15) -0.0984(12) 1.0198(14) 0.153(6) Uani 0.5 1 d . . P J 1
F30 F 0.1380(13) 0.0363(12) 1.0243(11) 0.136(6) Uani 0.5 1 d . . P J 1
F28A F 0.1200(12) -0.0551(11) 0.8971(9) 0.136(5) Uani 0.5 1 d . . P J 2
F29A F 0.1435(12) -0.0671(11) 1.0364(9) 0.120(4) Uani 0.5 1 d . . P J 2
F30A F 0.1302(14) 0.0476(12) 0.9906(11) 0.121(5) Uani 0.5 1 d . . P J 2
O10 O 0.33931(14) -0.03129(12) 0.97492(11) 0.0480(4) Uani 1 1 d . . . . .

loop_
_atom_site_aniso_label
_atom_site_aniso_U_11
_atom_site_aniso_U_22
_atom_site_aniso_U_33
_atom_site_aniso_U_23
_atom_site_aniso_U_13
_atom_site_aniso_U_12
Cu1 0.0638(2) 0.05865(19) 0.03745(16) 0.01906(13) 0.01906(14) 0.03667(16)
O1 0.0835(13) 0.0849(13) 0.0408(9) 0.0273(9) 0.0235(9) 0.0576(12)
C1 0.123(3) 0.111(3) 0.0526(19) 0.035(2) 0.028(2) 0.079(3)
F1 0.174(11) 0.158(7) 0.049(6) 0.061(5) 0.052(7) 0.123(8)
F2 0.160(11) 0.323(18) 0.067(5) 0.086(7) 0.061(6) 0.166(12)
F3 0.155(6) 0.104(6) 0.056(4) 0.023(4) 0.037(4) 0.084(5)
F1A 0.170(10) 0.228(17) 0.047(4) 0.035(6) 0.003(5) 0.125(11)
F2A 0.172(10) 0.108(5) 0.129(7) 0.064(4) 0.112(7) 0.057(5)
F3A 0.32(2) 0.117(9) 0.091(6) 0.020(6) 0.097(9) 0.118(12)
C2 0.0726(18) 0.0545(15) 0.0415(14) 0.0222(12) 0.0164(13) 0.0314(14)
C3 0.0686(18) 0.0632(17) 0.0545(16) 0.0303(13) 0.0142(14) 0.0355(15)
C4 0.0585(16) 0.0571(16) 0.0727(19) 0.0345(14) 0.0245(15) 0.0318(14)
C5 0.086(3) 0.127(4) 0.103(3) 0.061(3) 0.038(3) 0.073(3)
F4 0.089(6) 0.162(9) 0.190(10) 0.110(8) 0.081(7) 0.074(7)
F5 0.122(8) 0.330(19) 0.128(6) 0.133(10) 0.049(6) 0.157(11)
F6 0.167(7) 0.116(5) 0.27(2) 0.043(8) 0.077(11) 0.111(5)
F4A 0.058(4) 0.182(10) 0.35(2) 0.001(12) 0.065(9) 0.028(5)
F5A 0.179(12) 0.236(12) 0.254(18) 0.187(13) 0.129(12) 0.180(11)
F6A 0.170(13) 0.32(2) 0.113(5) 0.066(11) 0.068(8) 0.203(16)
O2 0.0752(13) 0.0924(15) 0.0599(12) 0.0311(11) 0.0286(10) 0.0569(12)
O3 0.0761(12) 0.0568(11) 0.0427(9) 0.0159(8) 0.0250(9) 0.0345(10)
C6 0.096(3) 0.077(3) 0.070(2) 0.006(2) 0.046(2) 0.033(2)
F7 0.170(10) 0.084(4) 0.116(8) -0.024(4) 0.096(8) 0.017(5)
F8 0.224(11) 0.081(4) 0.101(7) 0.010(4) 0.120(8) 0.010(5)
F9 0.077(4) 0.225(12) 0.133(6) 0.019(8) 0.073(4) 0.041(6)
F7A 0.148(7) 0.153(10) 0.053(3) -0.007(4) 0.031(4) 0.026(5)
F8A 0.284(16) 0.207(15) 0.082(6) 0.081(9) 0.106(9) 0.183(15)
F9A 0.212(15) 0.252(16) 0.167(13) 0.100(11) 0.135(12) 0.184(14)
C7 0.0571(16) 0.0630(18) 0.0490(15) 0.0074(13) 0.0192(13) 0.0289(14)
C8 0.088(2) 0.0564(18) 0.077(2) 0.0030(15) 0.0377(18) 0.0183(17)
C9 0.076(2) 0.0596(19) 0.080(2) 0.0176(17) 0.0322(18) 0.0163(16)
C10 0.149(5) 0.076(3) 0.122(5) 0.018(3) 0.071(5) 0.005(4)
F10 0.212(9) 0.119(6) 0.220(13) 0.108(8) 0.097(10) 0.087(7)
F11 0.197(12) 0.070(7) 0.158(10) 0.030(7) -0.039(9) -0.049(8)
F12 0.157(10) 0.083(4) 0.162(9) 0.039(6) 0.104(8) -0.005(6)
F10A 0.256(19) 0.125(9) 0.177(11) 0.092(8) 0.016(13) -0.032(11)
F11A 0.31(2) 0.062(4) 0.187(14) 0.044(7) 0.146(17) 0.050(8)
F12A 0.122(8) 0.161(10) 0.52(4) -0.028(15) 0.160(16) -0.033(7)
O4 0.0947(16) 0.0643(13) 0.0751(14) 0.0230(11) 0.0479(12) 0.0238(12)
O1S 0.0422(8) 0.0492(9) 0.0336(8) 0.0211(7) 0.0168(7) 0.0218(7)
N1S 0.0338(9) 0.0415(10) 0.0283(9) 0.0132(8) 0.0106(7) 0.0150(8)
C1S 0.0383(12) 0.0436(13) 0.0327(11) 0.0113(10) 0.0081(10) 0.0084(10)
C2S 0.0756(19) 0.0482(15) 0.0523(15) 0.0054(12) 0.0276(14) 0.0168(14)
C3S 0.0409(14) 0.0779(19) 0.0509(15) 0.0263(14) 0.0004(12) 0.0059(13)
C4S 0.0383(12) 0.0481(13) 0.0373(12) 0.0168(10) 0.0120(10) 0.0100(11)
C5S 0.0700(18) 0.0554(16) 0.0588(17) 0.0262(14) 0.0175(14) 0.0058(14)
C6S 0.0546(16) 0.094(2) 0.0549(16) 0.0262(15) 0.0278(14) 0.0307(16)
N2S 0.0412(10) 0.0491(11) 0.0309(9) 0.0163(8) 0.0108(8) 0.0142(9)
O2S 0.0613(11) 0.0816(13) 0.0352(9) 0.0321(9) 0.0067(8) 0.0137(10)
C7S 0.0372(12) 0.0414(12) 0.0301(11) 0.0128(9) 0.0120(9) 0.0175(10)
C8S 0.0397(12) 0.0394(12) 0.0306(11) 0.0101(9) 0.0067(9) 0.0144(10)
C9S 0.0512(15) 0.0619(16) 0.0371(13) 0.0062(12) 0.0154(11) 0.0151(13)
C10S 0.0673(18) 0.0657(18) 0.0390(14) -0.0075(13) 0.0109(13) 0.0150(15)
C11S 0.0491(15) 0.0505(15) 0.0493(15) -0.0022(12) 0.0057(12) 0.0059(12)
N3S 0.0396(11) 0.0423(11) 0.0450(11) 0.0059(9) 0.0073(9) 0.0100(9)
C12S 0.0365(12) 0.0374(12) 0.0345(11) 0.0098(9) 0.0067(9) 0.0139(10)
C13S 0.0395(13) 0.0519(14) 0.0524(14) 0.0001(12) 0.0174(11) 0.0118(11)
Cu2 0.05307(19) 0.04350(18) 0.0656(2) 0.01824(15) 0.01286(16) 0.01827(15)
O5 0.0545(11) 0.0582(11) 0.0723(13) 0.0200(10) 0.0067(9) 0.0218(9)
C11 0.098(3) 0.101(3) 0.078(3) 0.029(2) 0.017(2) 0.053(3)
F13 0.194(10) 0.111(6) 0.076(5) 0.052(4) 0.043(6) 0.052(6)
F14 0.074(5) 0.27(2) 0.106(5) 0.060(10) 0.007(4) 0.090(10)
F15 0.169(10) 0.087(4) 0.095(6) 0.010(4) -0.013(5) 0.068(5)
F13A 0.27(2) 0.141(11) 0.131(9) 0.036(6) -0.046(9) 0.128(13)
F14A 0.088(8) 0.214(13) 0.110(6) 0.024(8) -0.029(5) 0.024(7)
F15A 0.213(15) 0.219(15) 0.075(6) 0.051(7) 0.058(8) 0.130(12)
C12 0.0442(15) 0.071(2) 0.076(2) 0.0316(16) 0.0153(14) 0.0239(14)
C13 0.0682(19) 0.065(2) 0.092(2) 0.0335(18) 0.0168(18) 0.0345(16)
C14 0.0430(15) 0.0559(16) 0.088(2) 0.0205(15) 0.0144(14) 0.0241(13)
C15 0.086(3) 0.074(3) 0.122(4) 0.023(2) 0.019(3) 0.054(2)
F16 0.115(5) 0.122(6) 0.119(4) 0.046(4) 0.071(4) 0.080(5)
F17 0.121(9) 0.072(6) 0.080(3) -0.016(3) -0.039(4) 0.059(6)
F18 0.158(8) 0.114(8) 0.149(9) 0.065(7) 0.066(7) 0.114(7)
F16A 0.197(13) 0.104(7) 0.299(16) 0.003(7) 0.143(10) 0.071(8)
F17A 0.105(8) 0.062(4) 0.285(15) 0.021(7) -0.007(9) 0.031(4)
F18A 0.208(11) 0.059(4) 0.130(9) 0.013(4) -0.042(7) 0.051(6)
O6 0.0569(11) 0.0556(11) 0.0765(13) 0.0206(10) 0.0152(10) 0.0304(9)
O7 0.0775(13) 0.0430(10) 0.0626(12) 0.0180(9) 0.0157(10) 0.0221(9)
C16 0.104(3) 0.053(2) 0.083(3) 0.017(2) 0.000(2) 0.026(2)
F19 0.165(10) 0.176(13) 0.054(4) 0.013(6) 0.024(6) 0.116(10)
F20 0.273(19) 0.074(8) 0.093(9) 0.016(5) -0.051(9) 0.077(12)
F21 0.078(8) 0.081(4) 0.134(7) 0.005(4) -0.019(5) 0.022(5)
F19A 0.201(10) 0.077(7) 0.073(4) 0.038(4) 0.018(5) 0.027(6)
F20A 0.064(7) 0.196(13) 0.113(6) 0.047(7) -0.003(5) 0.020(7)
F21A 0.173(13) 0.084(5) 0.085(5) -0.006(4) -0.023(5) 0.041(6)
C17 0.0668(18) 0.0469(16) 0.0652(18) 0.0184(14) 0.0136(14) 0.0187(14)
C18 0.102(2) 0.0455(16) 0.075(2) 0.0211(15) 0.0067(19) 0.0290(17)
C19 0.0566(16) 0.0397(14) 0.0739(19) 0.0163(14) 0.0176(15) 0.0122(13)
C20 0.094(3) 0.0499(19) 0.080(3) 0.0143(18) 0.017(2) 0.026(2)
F22 0.136(7) 0.050(3) 0.175(9) 0.033(4) 0.082(7) -0.008(4)
F23 0.111(4) 0.070(5) 0.142(10) 0.007(4) 0.038(5) 0.047(3)
F24 0.233(13) 0.052(4) 0.074(5) 0.004(3) -0.031(7) 0.039(7)
F22A 0.090(4) 0.057(3) 0.190(9) 0.000(5) 0.025(5) -0.015(3)
F23A 0.34(2) 0.058(5) 0.112(7) -0.002(4) -0.069(11) 0.091(11)
F24A 0.163(8) 0.083(5) 0.168(12) -0.006(5) 0.087(9) 0.042(6)
O8 0.0639(12) 0.0425(10) 0.0665(12) 0.0166(9) 0.0122(9) 0.0129(9)
Cu3 0.0555(2) 0.0411(2) 0.0396(2) 0.01093(17) 0.01566(18) 0.02812(19)
O9 0.0604(10) 0.0432(9) 0.0528(10) 0.0117(8) 0.0215(8) 0.0276(8)
C21 0.087(2) 0.0521(17) 0.068(2) 0.0182(15) 0.0359(19) 0.0371(17)
F25 0.112(6) 0.058(3) 0.179(13) 0.013(7) 0.035(9) 0.055(4)
F26 0.125(4) 0.052(3) 0.084(4) 0.029(3) 0.073(4) 0.025(3)
F27 0.190(14) 0.061(4) 0.046(4) 0.001(3) 0.020(6) 0.030(6)
F26A 0.279(12) 0.048(3) 0.161(8) 0.032(4) 0.175(7) 0.024(5)
F27A 0.126(6) 0.069(5) 0.119(11) -0.018(6) -0.025(7) 0.051(5)
F25A 0.134(8) 0.062(5) 0.135(9) 0.002(5) 0.070(9) 0.057(4)
C22 0.0719(18) 0.0457(13) 0.0391(12) 0.0151(10) 0.0236(12) 0.0339(13)
C23 0.0718(19) 0.0570(16) 0.0589(16) 0.0135(13) 0.0291(14) 0.0407(15)
C24 0.0611(16) 0.0600(16) 0.0399(13) 0.0187(12) 0.0229(12) 0.0350(14)
C25 0.068(2) 0.075(2) 0.081(2) 0.013(2) 0.030(2) 0.0338(19)
F28 0.065(4) 0.076(3) 0.140(11) -0.037(4) 0.017(5) 0.018(3)
F29 0.112(6) 0.103(6) 0.279(14) 0.078(6) 0.123(7) 0.043(4)
F30 0.068(5) 0.129(11) 0.173(10) -0.036(7) 0.052(6) 0.042(5)
F28A 0.063(5) 0.221(14) 0.081(7) 0.024(7) 0.003(4) 0.046(8)
F29A 0.100(5) 0.159(12) 0.155(7) 0.105(8) 0.078(5) 0.066(7)
F30A 0.071(4) 0.082(5) 0.208(14) 0.029(8) 0.030(6) 0.053(4)
O10 0.0551(10) 0.0490(9) 0.0439(9) 0.0126(7) 0.0164(8) 0.0289(8)

loop_
_atom_type_symbol
_atom_type_description
_atom_type_scat_dispersion_real
_atom_type_scat_dispersion_imag
_atom_type_scat_source
C C 0.0033 0.0016 'International Tables Vol C Tables 4.2.6.8 and 6.1.1.4'
H H 0.0000 0.0000 'International Tables Vol C Tables 4.2.6.8 and 6.1.1.4'
N N 0.0061 0.0033 'International Tables Vol C Tables 4.2.6.8 and 6.1.1.4'
O O 0.0106 0.0060 'International Tables Vol C Tables 4.2.6.8 and 6.1.1.4'
F F 0.0171 0.0103 'International Tables Vol C Tables 4.2.6.8 and 6.1.1.4'
Cu Cu 0.3201 1.2651 'International Tables Vol C Tables 4.2.6.8 and 6.1.1.4'

loop_
_geom_angle_atom_site_label_1
_geom_angle_atom_site_label_2
_geom_angle_atom_site_label_3
_geom_angle
_geom_angle_site_symmetry_1
_geom_angle_site_symmetry_3
O3 Cu1 O1 175.83(8) . .
O3 Cu1 O1S 90.90(7) . .
O1 Cu1 O1S 88.07(7) . .
O3 Cu1 O2 87.48(8) . .
O1 Cu1 O2 91.94(8) . .
O1S Cu1 O2 157.55(8) . .
O3 Cu1 O4 89.96(8) . .
O1 Cu1 O4 94.21(8) . .
O1S Cu1 O4 104.04(8) . .
O2 Cu1 O4 98.36(9) . .
C2 O1 Cu1 124.04(17) . .
F2 C1 F3 90.2(11) . .
F2 C1 F1 104.2(10) . .
F3 C1 F1 116.9(10) . .
F1A C1 F3A 95.3(13) . .
F1A C1 F2A 113.3(11) . .
F3A C1 F2A 120.4(11) . .
F2 C1 C2 114.2(6) . .
F3 C1 C2 114.5(7) . .
F1A C1 C2 112.9(9) . .
F1 C1 C2 113.9(7) . .
F3A C1 C2 105.2(9) . .
F2A C1 C2 109.1(6) . .
C1 F2 F3 45.5(7) . .
C1 F3 F2 44.3(8) . .
O1 C2 C3 128.7(2) . .
O1 C2 C1 112.6(3) . .
C3 C2 C1 118.7(3) . .
C2 C3 C4 121.9(2) . .
C2 C3 H3A 119.1 . .
C4 C3 H3A 119.1 . .
O2 C4 C3 127.7(3) . .
O2 C4 C5 113.2(3) . .
C3 C4 C5 119.2(3) . .
F4 C5 F6 107.0(8) . .
F5A C5 F6A 109.7(10) . .
F5A C5 F4A 109.4(11) . .
F6A C5 F4A 107.5(10) . .
F4 C5 F5 104.6(8) . .
F6 C5 F5 108.4(10) . .
F5A C5 C4 109.4(6) . .
F4 C5 C4 112.9(5) . .
F6 C5 C4 109.2(7) . .
F6A C5 C4 114.5(6) . .
F4A C5 C4 106.1(7) . .
F5 C5 C4 114.5(7) . .
C4 O2 Cu1 124.78(18) . .
C7 O3 Cu1 123.25(17) . .
F9A C6 F8A 124.7(9) . .
F7 C6 F8 127.5(7) . .
F7 C6 F9 102.6(8) . .
F8 C6 F9 83.9(9) . .
F9A C6 F7A 107.1(8) . .
F8A C6 F7A 77.3(9) . .
F9A C6 C7 114.6(7) . .
F8A C6 C7 114.9(6) . .
F7 C6 C7 114.7(5) . .
F8 C6 C7 112.7(6) . .
F9 C6 C7 106.6(7) . .
F7A C6 C7 109.7(5) . .
C6 F8 F9 48.9(6) . .
C6 F9 F8 47.2(7) . .
C6 F7A F8A 48.3(6) . .
C6 F8A F7A 54.4(6) . .
O3 C7 C8 129.3(3) . .
O3 C7 C6 112.7(3) . .
C8 C7 C6 118.0(3) . .
C7 C8 C9 123.5(3) . .
C7 C8 H8A 118.2 . .
C9 C8 H8A 118.2 . .
O4 C9 C8 127.6(3) . .
O4 C9 C10 115.1(3) . .
C8 C9 C10 117.2(4) . .
F11A C10 F10A 115.1(12) . .
F12 C10 F11 110.8(13) . .
F12 C10 F10 107.7(11) . .
F11 C10 F10 105.1(11) . .
F11A C10 F12A 96.6(12) . .
F10A C10 F12A 111.8(13) . .
F11A C10 C9 117.3(7) . .
F12 C10 C9 113.1(6) . .
F10A C10 C9 111.7(7) . .
F11 C10 C9 113.0(9) . .
F10 C10 C9 106.6(6) . .
F12A C10 C9 102.4(9) . .
C9 O4 Cu1 120.51(19) . .
N1S O1S Cu1 116.88(12) . .
O1S N1S C7S 125.09(17) . .
O1S N1S C1S 121.67(16) . .
C7S N1S C1S 112.66(16) . .
N1S C1S C3S 110.43(19) . .
N1S C1S C2S 105.27(18) . .
C3S C1S C2S 111.3(2) . .
N1S C1S C4S 99.90(16) . .
C3S C1S C4S 115.3(2) . .
C2S C1S C4S 113.5(2) . .
C1S C2S H2S1 109.5 . .
C1S C2S H2S2 109.5 . .
H2S1 C2S H2S2 109.5 . .
C1S C2S H2S3 109.5 . .
H2S1 C2S H2S3 109.5 . .
H2S2 C2S H2S3 109.5 . .
C1S C3S H3S1 109.5 . .
C1S C3S H3S2 109.5 . .
H3S1 C3S H3S2 109.5 . .
C1S C3S H3S3 109.5 . .
H3S1 C3S H3S3 109.5 . .
H3S2 C3S H3S3 109.5 . .
N2S C4S C5S 110.5(2) . .
N2S C4S C6S 105.6(2) . .
C5S C4S C6S 111.2(2) . .
N2S C4S C1S 99.79(16) . .
C5S C4S C1S 115.2(2) . .
C6S C4S C1S 113.6(2) . .
C4S C5S H5S1 109.5 . .
C4S C5S H5S2 109.5 . .
H5S1 C5S H5S2 109.5 . .
C4S C5S H5S3 109.5 . .
H5S1 C5S H5S3 109.5 . .
H5S2 C5S H5S3 109.5 . .
C4S C6S H6S1 109.5 . .
C4S C6S H6S2 109.5 . .
H6S1 C6S H6S2 109.5 . .
C4S C6S H6S3 109.5 . .
H6S1 C6S H6S3 109.5 . .
H6S2 C6S H6S3 109.5 . .
O2S N2S C7S 124.47(18) . .
O2S N2S C4S 123.24(17) . .
C7S N2S C4S 112.15(17) . .
N1S C7S N2S 107.72(18) . .
N1S C7S C8S 128.13(19) . .
N2S C7S C8S 124.13(18) . .
C9S C8S C12S 119.9(2) . .
C9S C8S C7S 118.5(2) . .
C12S C8S C7S 121.57(19) . .
C10S C9S C8S 118.9(2) . .
C10S C9S H9S 120.6 . .
C8S C9S H9S 120.6 . .
C11S C10S C9S 118.4(2) . .
C11S C10S H10S 120.8 . .
C9S C10S H10S 120.8 . .
N3S C11S C10S 124.0(2) . .
N3S C11S H11S 118.0 . .
C10S C11S H11S 118.0 . .
C11S N3S C12S 118.3(2) . .
C11S N3S Cu2 113.74(16) . .
C12S N3S Cu2 127.94(15) . .
N3S C12S C8S 120.5(2) . .
N3S C12S C13S 116.90(19) . .
C8S C12S C13S 122.57(19) . .
C12S C13S H13A 109.5 . .
C12S C13S H13B 109.5 . .
H13A C13S H13B 109.5 . .
C12S C13S H13C 109.5 . .
H13A C13S H13C 109.5 . .
H13B C13S H13C 109.5 . .
O7 Cu2 O6 86.73(8) . .
O7 Cu2 O8 92.40(8) . .
O6 Cu2 O8 162.56(8) . .
O7 Cu2 O5 172.27(9) . .
O6 Cu2 O5 91.64(8) . .
O8 Cu2 O5 86.88(8) . .
O7 Cu2 N3S 96.14(8) . .
O6 Cu2 N3S 101.53(8) . .
O8 Cu2 N3S 95.88(8) . .
O5 Cu2 N3S 91.59(8) . .
C12 O5 Cu2 124.02(19) . .
F15 C11 F14 109.1(12) . .
F13A C11 F15A 110.3(12) . .
F13A C11 F14A 110.8(11) . .
F15A C11 F14A 99.5(11) . .
F15 C11 F13 106.0(10) . .
F14 C11 F13 104.9(10) . .
F13A C11 C12 118.6(9) . .
F15 C11 C12 116.2(7) . .
F14 C11 C12 110.9(7) . .
F15A C11 C12 108.3(8) . .
F14A C11 C12 107.6(8) . .
F13 C11 C12 109.2(7) . .
O5 C12 C13 127.9(3) . .
O5 C12 C11 113.9(3) . .
C13 C12 C11 118.1(3) . .
C12 C13 C14 121.9(3) . .
C12 C13 H13D 119.0 . .
C14 C13 H13D 119.0 . .
O6 C14 C13 127.5(3) . .
O6 C14 C15 112.1(3) . .
C13 C14 C15 120.4(3) . .
F16A C15 F17A 111.2(13) . .
F18 C15 F17 121.3(9) . .
F16A C15 F18A 110.3(11) . .
F17A C15 F18A 91.1(11) . .
F18 C15 F16 98.3(7) . .
F17 C15 F16 102.5(9) . .
F16A C15 C14 117.5(9) . .
F17A C15 C14 112.1(8) . .
F18 C15 C14 112.2(7) . .
F17 C15 C14 112.5(6) . .
F18A C15 C14 111.6(7) . .
F16 C15 C14 107.3(6) . .
C14 O6 Cu2 124.8(2) . .
C17 O7 Cu2 124.98(18) . .
F20A C16 F21A 95.2(13) . .
F20A C16 F19A 112.5(14) . .
F21A C16 F19A 104.4(13) . .
F20 C16 F19 120.7(12) . .
F20 C16 F21 95.3(11) . .
F19 C16 F21 113.4(10) . .
F20A C16 C17 111.0(10) . .
F21A C16 C17 117.9(9) . .
F20 C16 C17 112.4(9) . .
F19A C16 C17 114.3(10) . .
F19 C16 C17 108.2(8) . .
F21 C16 C17 105.4(7) . .
C16 F20A F21A 44.9(9) . .
C16 F21A F20A 39.9(8) . .
O7 C17 C18 127.9(3) . .
O7 C17 C16 113.0(3) . .
C18 C17 C16 119.2(3) . .
C17 C18 C19 122.3(3) . .
C17 C18 H18A 118.8 . .
C19 C18 H18A 118.8 . .
O8 C19 C18 127.9(3) . .
O8 C19 C20 114.3(3) . .
C18 C19 C20 117.8(3) . .
F23A C20 F22A 111.5(9) . .
F24 C20 F22 112.8(8) . .
F23A C20 F24A 108.8(10) . .
F22A C20 F24A 100.6(7) . .
F24 C20 F23 105.2(9) . .
F22 C20 F23 103.1(7) . .
F24 C20 C19 115.2(4) . .
F23A C20 C19 115.4(5) . .
F22A C20 C19 111.5(4) . .
F22 C20 C19 110.2(4) . .
F24A C20 C19 107.9(5) . .
F23 C20 C19 109.4(5) . .
C19 O8 Cu2 124.40(18) . .
O10 Cu3 O10 180.00(10) 2_657 .
O10 Cu3 O9 87.95(7) 2_657 .
O10 Cu3 O9 92.05(7) . .
O10 Cu3 O9 92.05(7) 2_657 2_657
O10 Cu3 O9 87.95(7) . 2_657
O9 Cu3 O9 180.0 . 2_657
C22 O9 Cu3 125.20(17) . .
F26A C21 F27A 98.8(13) . .
F27 C21 F25 109.2(10) . .
F26A C21 F25A 113.5(10) . .
F27A C21 F25A 103.7(11) . .
F27 C21 F26 114.5(10) . .
F25 C21 F26 97.8(8) . .
F26A C21 C22 115.2(7) . .
F27 C21 C22 111.7(8) . .
F27A C21 C22 111.1(8) . .
F25 C21 C22 113.1(10) . .
F25A C21 C22 112.9(10) . .
F26 C21 C22 109.8(5) . .
O9 C22 C23 127.8(2) . .
O9 C22 C21 113.0(2) . .
C23 C22 C21 119.1(2) . .
C22 C23 C24 121.5(2) . .
C22 C23 H23A 119.2 . .
C24 C23 H23A 119.2 . .
O10 C24 C23 127.8(2) . .
O10 C24 C25 113.5(2) . .
C23 C24 C25 118.7(2) . .
F29A C25 F28A 121.8(11) . .
F30 C25 F28 122.9(10) . .
F29A C25 F30A 105.9(10) . .
F28A C25 F30A 90.7(10) . .
F30 C25 F29 103.4(10) . .
F28 C25 F29 90.4(11) . .
F30 C25 C24 114.1(8) . .
F29A C25 C24 112.6(7) . .
F28A C25 C24 110.4(8) . .
F28 C25 C24 113.6(7) . .
F30A C25 C24 113.3(8) . .
F29 C25 C24 107.5(8) . .
C24 O10 Cu3 124.87(16) . .

loop_
_geom_bond_atom_site_label_1
_geom_bond_atom_site_label_2
_geom_bond_distance
_geom_bond_site_symmetry_2
Cu1 O3 1.9257(16) .
Cu1 O1 1.9307(17) .
Cu1 O1S 1.9527(14) .
Cu1 O2 1.9563(18) .
Cu1 O4 2.139(2) .
O1 C2 1.252(3) .
C1 F2 1.263(13) .
C1 F3 1.290(17) .
C1 F1A 1.31(2) .
C1 F1 1.284(15) .
C1 F3A 1.36(2) .
C1 F2A 1.339(12) .
C1 C2 1.529(4) .
F2 F3 1.81(2) .
C2 C3 1.367(4) .
C3 C4 1.373(4) .
C3 H3A 0.9300 .
C4 O2 1.241(3) .
C4 C5 1.538(4) .
C5 F5A 1.275(12) .
C5 F4 1.267(9) .
C5 F6 1.287(12) .
C5 F6A 1.232(11) .
C5 F4A 1.320(12) .
C5 F5 1.279(11) .
O3 C7 1.260(3) .
C6 F9A 1.219(11) .
C6 F8A 1.238(11) .
C6 F7 1.285(9) .
C6 F8 1.297(12) .
C6 F9 1.332(12) .
C6 F7A 1.348(10) .
C6 C7 1.526(4) .
F8 F9 1.76(2) .
F7A F8A 1.617(18) .
C7 C8 1.357(4) .
C8 C9 1.405(4) .
C8 H8A 0.9300 .
C9 O4 1.222(4) .
C9 C10 1.543(5) .
C10 F11A 1.244(13) .
C10 F12 1.240(11) .
C10 F10A 1.265(13) .
C10 F11 1.209(13) .
C10 F10 1.429(13) .
C10 F12A 1.398(18) .
O1S N1S 1.298(2) .
N1S C7S 1.332(3) .
N1S C1S 1.497(3) .
C1S C3S 1.509(3) .
C1S C2S 1.528(3) .
C1S C4S 1.551(3) .
C2S H2S1 0.9600 .
C2S H2S2 0.9600 .
C2S H2S3 0.9600 .
C3S H3S1 0.9600 .
C3S H3S2 0.9600 .
C3S H3S3 0.9600 .
C4S N2S 1.501(3) .
C4S C5S 1.507(4) .
C4S C6S 1.521(4) .
C5S H5S1 0.9600 .
C5S H5S2 0.9600 .
C5S H5S3 0.9600 .
C6S H6S1 0.9600 .
C6S H6S2 0.9600 .
C6S H6S3 0.9600 .
N2S O2S 1.264(2) .
N2S C7S 1.350(3) .
C7S C8S 1.460(3) .
C8S C9S 1.385(3) .
C8S C12S 1.390(3) .
C9S C10S 1.370(4) .
C9S H9S 0.9300 .
C10S C11S 1.362(4) .
C10S H10S 0.9300 .
C11S N3S 1.339(3) .
C11S H11S 0.9300 .
N3S C12S 1.347(3) .
N3S Cu2 2.302(2) .
C12S C13S 1.493(3) .
C13S H13A 0.9600 .
C13S H13B 0.9600 .
C13S H13C 0.9600 .
Cu2 O7 1.9297(19) .
Cu2 O6 1.9339(18) .
Cu2 O8 1.9425(18) .
Cu2 O5 1.9455(19) .
O5 C12 1.254(3) .
C11 F13A 1.207(14) .
C11 F15 1.281(14) .
C11 F14 1.310(14) .
C11 F15A 1.306(16) .
C11 F14A 1.315(17) .
C11 F13 1.344(13) .
C11 C12 1.526(5) .
C12 C13 1.374(4) .
C13 C14 1.372(4) .
C13 H13D 0.9300 .
C14 O6 1.250(3) .
C14 C15 1.522(5) .
C15 F16A 1.056(13) .
C15 F17A 1.269(16) .
C15 F18 1.303(16) .
C15 F17 1.289(11) .
C15 F18A 1.343(17) .
C15 F16 1.480(12) .
O7 C17 1.240(3) .
C16 F20A 1.122(17) .
C16 F21A 1.234(15) .
C16 F20 1.291(19) .
C16 F19A 1.301(17) .
C16 F19 1.334(15) .
C16 F21 1.525(16) .
C16 C17 1.534(5) .
F20A F21A 1.74(3) .
C17 C18 1.370(4) .
C18 C19 1.374(4) .
C18 H18A 0.9300 .
C19 O8 1.244(3) .
C19 C20 1.533(4) .
C20 F24 1.230(9) .
C20 F23A 1.230(9) .
C20 F22A 1.281(8) .
C20 F22 1.293(8) .
C20 F24A 1.312(11) .
C20 F23 1.330(10) .
Cu3 O10 1.9256(16) 2_657
Cu3 O10 1.9257(16) .
Cu3 O9 1.9306(16) .
Cu3 O9 1.9307(16) 2_657
O9 C22 1.252(3) .
C21 F26A 1.079(11) .
C21 F27 1.269(13) .
C21 F27A 1.302(16) .
C21 F25 1.320(19) .
C21 F25A 1.301(18) .
C21 F26 1.444(9) .
C21 C22 1.529(4) .
C22 C23 1.372(4) .
C23 C24 1.379(4) .
C23 H23A 0.9300 .
C24 O10 1.256(3) .
C24 C25 1.519(4) .
C25 F30 1.253(12) .
C25 F29A 1.241(12) .
C25 F28A 1.274(12) .
C25 F28 1.295(12) .
C25 F30A 1.340(12) .
C25 F29 1.388(16) .
